data_7004881
loop_
_publ_author_name
'Yajima, Tatsuo'
'Takamido, Reiko'
'Shimazaki, Yuichi'
'Odani, Akira'
'Nakabayashi, Yasuo'
'Yamauchi, Osamu'

_publ_section_title
;
 Pi-pi stacking assisted binding of aromatic amino acids by
 copper(II)-aromatic diimine complexes. Effects of ring substituents on
 ternary complex stability.
;
_journal_issue 3
_journal_name_full 'Dalton transactions (Cambridge, England : 2003)'
_journal_page_first 299
_journal_page_last 307
_journal_paper_doi 10.1039/b612394e
_journal_year 2007
_chemical_formula_moiety '[Cu(dpa)(trp)]ClO4.2H2O(1)'
_chemical_formula_sum 'C21 H24 Cl Cu N5 O8'
_chemical_formula_weight 571.43
_space_group_IT_number 19
_symmetry_cell_setting orthorhombic
_symmetry_Int_Tables_number 19
_symmetry_space_group_name_Hall 'P 2ac 2ab'
_symmetry_space_group_name_H-M 'P 21 21 21'
_cell_angle_alpha 90.0000
_cell_angle_beta 90.0000
_cell_angle_gamma 90.0000
_cell_formula_units_Z 4
_cell_length_a 6.7769(10)
_cell_length_b 10.96900(10)
_cell_length_c 31.0900(3)
_cell_measurement_temperature 273.1
_cell_volume 2311.1(3)
_computing_data_reduction CrystalStructure
_computing_publication_material 'CrystalStructure 3.7.0'
_computing_structure_refinement CRYSTALS
_diffrn_measured_fraction_theta_full 0.977
_diffrn_measured_fraction_theta_max 0.977
_diffrn_measurement_device_type AFC-5R
_diffrn_radiation_type 'Mo K\a'
_diffrn_radiation_wavelength 0.71069
_diffrn_reflns_limit_h_max 8
_diffrn_reflns_limit_h_min 0
_diffrn_reflns_limit_k_max 14
_diffrn_reflns_limit_k_min 0
_diffrn_reflns_limit_l_max 40
_diffrn_reflns_limit_l_min 0
_diffrn_reflns_number 3011
_diffrn_reflns_theta_full 27.59
_diffrn_reflns_theta_max 27.59
_exptl_absorpt_coefficient_mu 1.120
_exptl_absorpt_correction_type none
_exptl_crystal_colour 'deep blue'
_exptl_crystal_density_diffrn 1.642
_exptl_crystal_description needle
_exptl_crystal_F_000 1172.00
_exptl_crystal_size_max 0.35
_exptl_crystal_size_mid 0.15
_exptl_crystal_size_min 0.10
_refine_diff_density_max 2.94
_refine_diff_density_min -1.29
_refine_ls_extinction_method none
_refine_ls_goodness_of_fit_ref 1.001
_refine_ls_hydrogen_treatment refall
_refine_ls_number_parameters 344
_refine_ls_number_reflns 3011
_refine_ls_R_factor_gt 0.0629
_refine_ls_shift/su_max 0.0098
_refine_ls_structure_factor_coef Fsqd
_refine_ls_weighting_details 'w = 1/[0.0103Fo^2^ + 1.0000\s(Fo^2^)]/(4Fo^2^)'
_refine_ls_weighting_scheme calc
_refine_ls_wR_factor_ref 0.2048
_reflns_number_gt 2915
_reflns_number_total 3011
_reflns_threshold_expression F^2^>2.0\s(F^2^)
_cod_data_source_file b612394e.txt
_cod_data_source_block '_[Cu(dpa)(trp)]ClO4.2H2O(1)'
_cod_original_formula_sum 'C21 H24 Cl Cu N5 O8 '
_cod_database_code 7004881

loop_
_symmetry_equiv_pos_site_id
_symmetry_equiv_pos_as_xyz
1 +X,+Y,+Z
2 1/2+X,1/2-Y,-Z
3 -X,1/2+Y,1/2-Z
4 1/2-X,-Y,1/2+Z

loop_
_atom_site_label
_atom_site_type_symbol
_atom_site_fract_x
_atom_site_fract_y
_atom_site_fract_z
_atom_site_U_iso_or_equiv
_atom_site_adp_type
_atom_site_occupancy
_atom_site_symmetry_multiplicity
_atom_site_calc_flag
_atom_site_refinement_flags
_atom_site_disorder_assembly
_atom_site_disorder_group
Cu(1) Cu 0.47553(9) 0.09096(5) 0.11798(2) 0.01936(17) Uani 1.00 1 d . . .
Cl(1) Cl 0.1717(2) 0.08438(12) -0.03813(3) 0.0257(2) Uani 1.00 1 d . . .
O(1) O 0.4466(6) 0.2472(3) 0.14731(12) 0.0255(8) Uani 1.00 1 d . . .
O(2) O 0.2451(6) 0.4065(3) 0.15209(12) 0.0275(8) Uani 1.00 1 d . . .
O(3) O 0.1743(7) 0.0120(3) 0.00058(12) 0.0327(10) Uani 1.00 1 d . . .
O(4) O 0.2168(10) 0.2094(4) -0.02804(16) 0.0491(13) Uani 1.00 1 d . . .
O(5) O -0.0207(7) 0.0777(4) -0.05768(17) 0.0452(13) Uani 1.00 1 d . . .
O(6) O 0.3142(7) 0.0352(4) -0.06829(13) 0.0413(11) Uani 1.00 1 d . . .
O(7) O 0.5950(7) 0.5459(3) 0.14759(12) 0.0335(9) Uani 1.00 1 d . . .
O(8) O 0.8955(9) 0.4285(6) 0.20262(14) 0.0572(16) Uani 1.00 1 d . . .
N(1) N 0.5618(6) 0.0012(3) 0.16935(12) 0.0213(9) Uani 1.00 1 d . . .
N(2) N 0.5592(7) -0.1891(4) 0.13268(12) 0.0229(9) Uani 1.00 1 d . . .
N(3) N 0.5772(6) -0.0361(3) 0.07946(12) 0.0200(9) Uani 1.00 1 d . . .
N(4) N 0.3103(7) 0.1732(3) 0.07389(12) 0.0232(9) Uani 1.00 1 d . . .
N(5) N 0.0867(8) -0.0135(5) 0.20834(16) 0.0387(14) Uani 1.00 1 d . . .
C(1) C 0.5844(8) 0.0626(5) 0.20716(17) 0.0263(11) Uani 1.00 1 d . . .
C(2) C 0.6085(9) 0.0016(5) 0.24629(17) 0.0321(13) Uani 1.00 1 d . . .
C(3) C 0.6171(10) -0.1215(6) 0.24599(18) 0.0351(13) Uani 1.00 1 d . . .
C(4) C 0.5997(9) -0.1863(5) 0.20873(18) 0.0316(13) Uani 1.00 1 d . . .
C(5) C 0.5722(7) -0.1215(4) 0.16999(16) 0.0221(10) Uani 1.00 1 d . . .
C(6) C 0.5827(7) -0.1529(4) 0.09041(16) 0.0225(11) Uani 1.00 1 d . . .
C(7) C 0.6113(9) -0.2453(4) 0.05993(18) 0.0287(12) Uani 1.00 1 d . . .
C(8) C 0.6544(10) -0.2134(5) 0.01857(17) 0.0299(12) Uani 1.00 1 d . . .
C(9) C 0.6662(8) -0.0921(4) 0.00703(13) 0.0255(11) Uani 1.00 1 d . . .
C(10) C 0.6236(9) -0.0056(5) 0.03809(16) 0.0287(12) Uani 1.00 1 d . . .
C(11) C 0.1755(7) 0.2561(4) 0.09803(14) 0.0204(10) Uani 1.00 1 d . . .
C(12) C 0.2965(8) 0.3083(4) 0.13490(13) 0.0209(10) Uani 1.00 1 d . . .
C(13) C -0.0057(8) 0.1865(4) 0.11437(17) 0.0271(11) Uani 1.00 1 d . . .
C(14) C 0.0559(10) 0.0985(7) 0.1896(2) 0.0423(16) Uani 1.00 1 d . . .
C(15) C 0.0411(7) 0.0845(5) 0.14545(18) 0.0291(12) Uani 1.00 1 d . . .
C(16) C 0.0631(8) -0.0437(5) 0.13628(19) 0.0303(12) Uani 1.00 1 d . . .
C(17) C 0.0569(8) -0.1122(6) 0.0997(2) 0.0344(14) Uani 1.00 1 d . . .
C(18) C 0.0733(11) -0.2400(6) 0.1028(2) 0.0443(17) Uani 1.00 1 d . . .
C(19) C 0.0906(11) -0.2942(7) 0.1414(2) 0.0460(18) Uani 1.00 1 d . . .
C(20) C 0.0986(8) -0.2272(5) 0.1802(2) 0.0357(14) Uani 1.00 1 d . . .
C(21) C 0.0882(7) -0.1020(5) 0.17761(19) 0.0289(12) Uani 1.00 1 d . . .
H(1) H 0.5815 0.1492 0.2069 0.032 Uiso 1.00 1 c R . .
H(2) H 0.6230 0.0464 0.2723 0.038 Uiso 1.00 1 c R . .
H(3) H 0.6319 -0.1640 0.2724 0.042 Uiso 1.00 1 c R . .
H(4) H 0.6082 -0.2727 0.2085 0.038 Uiso 1.00 1 c R . .
H(5) H 0.6022 -0.3286 0.0681 0.035 Uiso 1.00 1 c R . .
H(6) H 0.6771 -0.2747 -0.0024 0.036 Uiso 1.00 1 c R . .
H(7) H 0.7019 -0.0683 -0.0213 0.031 Uiso 1.00 1 c R . .
H(8) H 0.6263 0.0782 0.0304 0.034 Uiso 1.00 1 c R . .
H(9) H 0.2366 0.1148 0.0580 0.028 Uiso 1.00 1 c R . .
H(10) H 0.3912 0.2187 0.0548 0.028 Uiso 1.00 1 c R . .
H(11) H 0.1336 0.3205 0.0798 0.025 Uiso 1.00 1 c R . .
H(12) H -0.0910 0.2426 0.1283 0.032 Uiso 1.00 1 c R . .
H(13) H -0.0715 0.1521 0.0903 0.032 Uiso 1.00 1 c R . .
H(14) H 0.1024 -0.0277 0.2383 0.046 Uiso 1.00 1 c R . .
H(15) H 0.0484 0.1739 0.2045 0.051 Uiso 1.00 1 c R . .
H(16) H 0.0406 -0.0746 0.0725 0.041 Uiso 1.00 1 c R . .
H(17) H 0.0698 -0.2879 0.0773 0.053 Uiso 1.00 1 c R . .
H(18) H 0.1003 -0.3805 0.1426 0.055 Uiso 1.00 1 c R . .
H(19) H 0.1106 -0.2664 0.2073 0.043 Uiso 1.00 1 c R . .

loop_
_atom_site_aniso_label
_atom_site_aniso_U_11
_atom_site_aniso_U_22
_atom_site_aniso_U_33
_atom_site_aniso_U_12
_atom_site_aniso_U_13
_atom_site_aniso_U_23
Cu(1) 0.0250(3) 0.0157(3) 0.0174(3) 0.0022(2) -0.00112(19) -0.00082(17)
Cl(1) 0.0368(6) 0.0179(5) 0.0224(5) -0.0013(4) -0.0023(4) 0.0011(3)
O(1) 0.0367(18) 0.0157(15) 0.0242(16) 0.0040(15) -0.0048(15) -0.0031(12)
O(2) 0.0399(19) 0.0189(16) 0.0236(15) 0.0036(16) 0.0017(14) -0.0047(12)
O(3) 0.055(2) 0.0203(16) 0.0224(17) -0.0010(18) -0.0084(18) 0.0050(13)
O(4) 0.083(4) 0.0185(19) 0.046(2) -0.009(2) -0.001(2) 0.0003(16)
O(5) 0.045(2) 0.043(2) 0.047(2) 0.007(2) -0.011(2) 0.004(2)
O(6) 0.043(2) 0.043(2) 0.038(2) 0.001(2) 0.012(2) -0.0035(18)
O(7) 0.042(2) 0.0263(18) 0.0319(18) -0.0025(18) -0.0034(17) -0.0032(15)
O(8) 0.059(3) 0.077(4) 0.036(2) 0.019(3) 0.007(2) -0.002(2)
N(1) 0.0264(19) 0.0193(18) 0.0182(16) -0.0018(17) -0.0040(16) 0.0017(13)
N(2) 0.031(2) 0.0191(19) 0.0187(17) -0.0001(18) 0.0014(15) 0.0066(14)
N(3) 0.0235(19) 0.0159(18) 0.0206(17) 0.0019(15) 0.0045(14) 0.0010(14)
N(4) 0.036(2) 0.0142(17) 0.0197(15) -0.0004(17) -0.0003(16) -0.0014(12)
N(5) 0.040(2) 0.048(3) 0.028(2) -0.003(2) 0.005(2) 0.005(2)
C(1) 0.028(2) 0.025(2) 0.026(2) -0.001(2) 0.0028(18) 0.0009(18)
C(2) 0.037(2) 0.039(2) 0.020(2) -0.002(2) 0.001(2) -0.0032(19)
C(3) 0.041(3) 0.040(3) 0.024(2) -0.006(2) -0.012(2) 0.006(2)
C(4) 0.038(3) 0.028(2) 0.029(2) -0.002(2) -0.001(2) 0.008(2)
C(5) 0.0217(19) 0.023(2) 0.022(2) 0.0034(18) 0.0009(17) 0.0047(17)
C(6) 0.019(2) 0.024(2) 0.024(2) 0.0004(18) 0.0004(17) 0.0059(17)
C(7) 0.040(2) 0.015(2) 0.032(2) 0.004(2) -0.006(2) -0.0015(18)
C(8) 0.041(2) 0.024(2) 0.025(2) 0.003(2) -0.003(2) -0.0082(18)
C(9) 0.033(2) 0.027(2) 0.0168(18) 0.006(2) 0.0046(18) -0.0020(16)
C(10) 0.034(2) 0.028(2) 0.024(2) 0.008(2) 0.002(2) 0.0037(19)
C(11) 0.024(2) 0.0168(19) 0.0209(19) -0.0000(18) -0.0008(16) -0.0030(14)
C(12) 0.027(2) 0.0131(19) 0.0224(19) -0.0027(19) 0.0043(17) -0.0032(14)
C(13) 0.028(2) 0.017(2) 0.036(2) 0.0025(19) -0.003(2) 0.0033(18)
C(14) 0.042(3) 0.051(4) 0.034(2) -0.006(3) 0.010(2) 0.007(2)
C(15) 0.018(2) 0.037(3) 0.032(2) 0.002(2) 0.0049(18) 0.008(2)
C(16) 0.018(2) 0.033(2) 0.040(2) 0.002(2) 0.0004(19) 0.012(2)
C(17) 0.025(2) 0.039(3) 0.040(3) -0.005(2) -0.010(2) 0.003(2)
C(18) 0.043(3) 0.040(3) 0.050(3) 0.002(3) 0.003(3) 0.003(2)
C(19) 0.042(3) 0.036(3) 0.059(4) 0.008(3) 0.012(3) 0.010(2)
C(20) 0.029(2) 0.036(3) 0.042(3) 0.004(2) 0.002(2) 0.014(2)
C(21) 0.020(2) 0.031(2) 0.036(2) -0.007(2) 0.0004(19) 0.005(2)

loop_
_atom_type_symbol
_atom_type_description
_atom_type_scat_dispersion_real
_atom_type_scat_dispersion_imag
_atom_type_scat_source
Cu Cu 0.320 1.265
;
International Tables for Crystallography
(1992, Vol. C, Tables 4.2.6.8 and 6.1.1.4)
;
O O 0.011 0.006
;
International Tables for Crystallography
(1992, Vol. C, Tables 4.2.6.8 and 6.1.1.4)
;
H H 0.000 0.000
;
International Tables for Crystallography
(1992, Vol. C, Table 6.1.1.4)
;
C C 0.003 0.002
;
International Tables for Crystallography
(1992, Vol. C, Tables 4.2.6.8 and 6.1.1.4)
;
N N 0.006 0.003
;
International Tables for Crystallography
(1992, Vol. C, Tables 4.2.6.8 and 6.1.1.4)
;
Cl Cl 0.148 0.159
;
International Tables for Crystallography
(1992, Vol. C, Tables 4.2.6.8 and 6.1.1.4)
;

loop_
_geom_angle_atom_site_label_1
_geom_angle_atom_site_label_2
_geom_angle_atom_site_label_3
_geom_angle
_geom_angle_publ_flag
_geom_angle_site_symmetry_1
_geom_angle_site_symmetry_2
_geom_angle_site_symmetry_3
O(1) Cu(1) N(1) 95.18(16) ? . . .
O(1) Cu(1) N(3) 160.78(17) ? . . .
O(1) Cu(1) N(4) 82.37(16) ? . . .
N(1) Cu(1) N(3) 92.03(17) ? . . .
N(1) Cu(1) N(4) 162.93(19) ? . . .
N(3) Cu(1) N(4) 95.70(17) ? . . .
O(3) Cl(1) O(4) 109.9(2) ? . . .
O(3) Cl(1) O(5) 109.6(3) ? . . .
O(3) Cl(1) O(6) 109.1(2) ? . . .
O(4) Cl(1) O(5) 109.4(3) ? . . .
O(4) Cl(1) O(6) 110.8(3) ? . . .
O(5) Cl(1) O(6) 108.1(2) ? . . .
Cu(1) O(1) C(12) 113.5(3) ? . . .
Cu(1) N(1) C(1) 119.1(3) ? . . .
Cu(1) N(1) C(5) 121.9(3) ? . . .
C(1) N(1) C(5) 118.4(4) ? . . .
C(5) N(2) C(6) 129.6(4) ? . . .
Cu(1) N(3) C(6) 122.6(3) ? . . .
Cu(1) N(3) C(10) 118.8(3) ? . . .
C(6) N(3) C(10) 118.2(4) ? . . .
Cu(1) N(4) C(11) 105.9(2) ? . . .
C(14) N(5) C(21) 109.9(5) ? . . .
N(1) C(1) C(2) 121.8(5) ? . . .
C(1) C(2) C(3) 118.5(5) ? . . .
C(2) C(3) C(4) 121.5(5) ? . . .
C(3) C(4) C(5) 118.3(5) ? . . .
N(1) C(5) N(2) 121.4(4) ? . . .
N(1) C(5) C(4) 121.5(4) ? . . .
N(2) C(5) C(4) 117.1(4) ? . . .
N(2) C(6) N(3) 121.3(4) ? . . .
N(2) C(6) C(7) 116.8(4) ? . . .
N(3) C(6) C(7) 122.0(4) ? . . .
C(6) C(7) C(8) 118.8(4) ? . . .
C(7) C(8) C(9) 120.3(4) ? . . .
C(8) C(9) C(10) 117.9(4) ? . . .
N(3) C(10) C(9) 122.5(4) ? . . .
N(4) C(11) C(12) 106.2(3) ? . . .
N(4) C(11) C(13) 110.7(3) ? . . .
C(12) C(11) C(13) 111.7(3) ? . . .
O(1) C(12) O(2) 123.0(4) ? . . .
O(1) C(12) C(11) 117.3(4) ? . . .
O(2) C(12) C(11) 119.7(4) ? . . .
C(11) C(13) C(15) 114.3(4) ? . . .
N(5) C(14) C(15) 109.4(6) ? . . .
C(13) C(15) C(14) 124.6(5) ? . . .
C(13) C(15) C(16) 128.1(5) ? . . .
C(14) C(15) C(16) 107.2(5) ? . . .
C(15) C(16) C(17) 134.3(5) ? . . .
C(15) C(16) C(21) 105.5(4) ? . . .
C(17) C(16) C(21) 120.1(5) ? . . .
C(16) C(17) C(18) 119.3(6) ? . . .
C(17) C(18) C(19) 120.4(6) ? . . .
C(18) C(19) C(20) 122.4(7) ? . . .
C(19) C(20) C(21) 117.8(6) ? . . .
N(5) C(21) C(16) 107.9(5) ? . . .
N(5) C(21) C(20) 132.1(5) ? . . .
C(16) C(21) C(20) 119.9(5) ? . . .
Cu(1) N(4) H(9) 110.5 ? . . .
Cu(1) N(4) H(10) 110.1 ? . . .
C(11) N(4) H(9) 110.5 ? . . .
C(11) N(4) H(10) 110.3 ? . . .
H(9) N(4) H(10) 109.5 ? . . .
C(14) N(5) H(14) 125.3 ? . . .
C(21) N(5) H(14) 124.8 ? . . .
N(1) C(1) H(1) 119.0 ? . . .
C(2) C(1) H(1) 119.3 ? . . .
C(1) C(2) H(2) 120.3 ? . . .
C(3) C(2) H(2) 121.2 ? . . .
C(2) C(3) H(3) 119.3 ? . . .
C(4) C(3) H(3) 119.2 ? . . .
C(3) C(4) H(4) 121.3 ? . . .
C(5) C(4) H(4) 120.3 ? . . .
C(6) C(7) H(5) 120.5 ? . . .
C(8) C(7) H(5) 120.8 ? . . .
C(7) C(8) H(6) 120.1 ? . . .
C(9) C(8) H(6) 119.6 ? . . .
C(8) C(9) H(7) 121.4 ? . . .
C(10) C(9) H(7) 120.8 ? . . .
N(3) C(10) H(8) 118.7 ? . . .
C(9) C(10) H(8) 118.8 ? . . .
N(4) C(11) H(11) 109.6 ? . . .
C(12) C(11) H(11) 109.3 ? . . .
C(13) C(11) H(11) 109.2 ? . . .
C(11) C(13) H(12) 108.4 ? . . .
C(11) C(13) H(13) 108.2 ? . . .
C(15) C(13) H(12) 108.4 ? . . .
C(15) C(13) H(13) 108.0 ? . . .
H(12) C(13) H(13) 109.5 ? . . .
N(5) C(14) H(15) 125.4 ? . . .
C(15) C(14) H(15) 125.2 ? . . .
C(16) C(17) H(16) 120.6 ? . . .
C(18) C(17) H(16) 120.1 ? . . .
C(17) C(18) H(17) 119.5 ? . . .
C(19) C(18) H(17) 120.0 ? . . .
C(18) C(19) H(18) 118.9 ? . . .
C(20) C(19) H(18) 118.7 ? . . .
C(19) C(20) H(19) 121.8 ? . . .
C(21) C(20) H(19) 120.4 ? . . .

loop_
_geom_bond_atom_site_label_1
_geom_bond_atom_site_label_2
_geom_bond_distance
_geom_bond_publ_flag
_geom_bond_site_symmetry_1
_geom_bond_site_symmetry_2
Cu(1) O(1) 1.951(3) ? . .
Cu(1) N(1) 1.965(4) ? . .
Cu(1) N(3) 1.963(4) ? . .
Cu(1) N(4) 1.986(4) ? . .
Cl(1) O(3) 1.442(3) ? . .
Cl(1) O(4) 1.440(4) ? . .
Cl(1) O(5) 1.441(5) ? . .
Cl(1) O(6) 1.450(4) ? . .
O(1) C(12) 1.278(6) ? . .
O(2) C(12) 1.252(5) ? . .
N(1) C(1) 1.364(6) ? . .
N(1) C(5) 1.348(6) ? . .
N(2) C(5) 1.380(6) ? . .
N(2) C(6) 1.382(6) ? . .
N(3) C(6) 1.325(6) ? . .
N(3) C(10) 1.366(6) ? . .
N(4) C(11) 1.492(6) ? . .
N(5) C(14) 1.376(9) ? . .
N(5) C(21) 1.362(8) ? . .
C(1) C(2) 1.398(7) ? . .
C(2) C(3) 1.352(9) ? . .
C(3) C(4) 1.364(8) ? . .
C(4) C(5) 1.411(7) ? . .
C(6) C(7) 1.401(7) ? . .
C(7) C(8) 1.364(7) ? . .
C(8) C(9) 1.380(7) ? . .
C(9) C(10) 1.384(7) ? . .
C(11) C(12) 1.521(6) ? . .
C(11) C(13) 1.533(7) ? . .
C(13) C(15) 1.511(7) ? . .
C(14) C(15) 1.384(8) ? . .
C(15) C(16) 1.443(8) ? . .
C(16) C(17) 1.362(8) ? . .
C(16) C(21) 1.445(8) ? . .
C(17) C(18) 1.410(9) ? . .
C(18) C(19) 1.343(10) ? . .
C(19) C(20) 1.414(10) ? . .
C(20) C(21) 1.377(8) ? . .
N(4) H(9) 0.950 ? . .
N(4) H(10) 0.950 ? . .
N(5) H(14) 0.950 ? . .
C(1) H(1) 0.950 ? . .
C(2) H(2) 0.950 ? . .
C(3) H(3) 0.950 ? . .
C(4) H(4) 0.950 ? . .
C(7) H(5) 0.950 ? . .
C(8) H(6) 0.950 ? . .
C(9) H(7) 0.950 ? . .
C(10) H(8) 0.950 ? . .
C(11) H(11) 0.950 ? . .
C(13) H(12) 0.950 ? . .
C(13) H(13) 0.950 ? . .
C(14) H(15) 0.950 ? . .
C(17) H(16) 0.950 ? . .
C(18) H(17) 0.950 ? . .
C(19) H(18) 0.950 ? . .
C(20) H(19) 0.950 ? . .

loop_
_geom_torsion_atom_site_label_1
_geom_torsion_atom_site_label_2
_geom_torsion_atom_site_label_3
_geom_torsion_atom_site_label_4
_geom_torsion
_geom_torsion_publ_flag
_geom_torsion_site_symmetry_1
_geom_torsion_site_symmetry_2
_geom_torsion_site_symmetry_3
_geom_torsion_site_symmetry_4
O(1) Cu(1) N(1) C(1) -2.2(4) ? . . . .
O(1) Cu(1) N(1) C(5) 168.1(4) ? . . . .
N(1) Cu(1) O(1) C(12) -141.0(3) ? . . . .
O(1) Cu(1) N(3) C(6) 143.2(4) ? . . . .
O(1) Cu(1) N(3) C(10) -44.3(7) ? . . . .
N(3) Cu(1) O(1) C(12) 107.5(5) ? . . . .
O(1) Cu(1) N(4) C(11) -33.4(3) ? . . . .
N(4) Cu(1) O(1) C(12) 22.0(3) ? . . . .
N(1) Cu(1) N(3) C(6) 31.1(4) ? . . . .
N(1) Cu(1) N(3) C(10) -156.4(4) ? . . . .
N(3) Cu(1) N(1) C(1) 160.0(4) ? . . . .
N(3) Cu(1) N(1) C(5) -29.7(4) ? . . . .
N(1) Cu(1) N(4) C(11) 49.4(7) ? . . . .
N(4) Cu(1) N(1) C(1) -83.0(7) ? . . . .
N(4) Cu(1) N(1) C(5) 87.3(6) ? . . . .
N(3) Cu(1) N(4) C(11) 165.9(3) ? . . . .
N(4) Cu(1) N(3) C(6) -133.6(4) ? . . . .
N(4) Cu(1) N(3) C(10) 38.9(4) ? . . . .
Cu(1) O(1) C(12) O(2) 174.6(3) ? . . . .
Cu(1) O(1) C(12) C(11) -4.3(5) ? . . . .
Cu(1) N(1) C(1) C(2) 167.7(4) ? . . . .
Cu(1) N(1) C(5) N(2) 12.4(6) ? . . . .
Cu(1) N(1) C(5) C(4) -168.5(4) ? . . . .
C(1) N(1) C(5) N(2) -177.2(4) ? . . . .
C(1) N(1) C(5) C(4) 1.9(7) ? . . . .
C(5) N(1) C(1) C(2) -3.0(7) ? . . . .
C(5) N(2) C(6) N(3) -16.3(8) ? . . . .
C(5) N(2) C(6) C(7) 164.1(5) ? . . . .
C(6) N(2) C(5) N(1) 17.5(8) ? . . . .
C(6) N(2) C(5) C(4) -161.7(5) ? . . . .
Cu(1) N(3) C(6) N(2) -14.8(6) ? . . . .
Cu(1) N(3) C(6) C(7) 164.8(4) ? . . . .
Cu(1) N(3) C(10) C(9) -169.6(4) ? . . . .
C(6) N(3) C(10) C(9) 3.2(8) ? . . . .
C(10) N(3) C(6) N(2) 172.7(5) ? . . . .
C(10) N(3) C(6) C(7) -7.7(7) ? . . . .
Cu(1) N(4) C(11) C(12) 37.8(4) ? . . . .
Cu(1) N(4) C(11) C(13) -83.6(4) ? . . . .
C(14) N(5) C(21) C(16) 1.9(6) ? . . . .
C(14) N(5) C(21) C(20) -174.4(6) ? . . . .
C(21) N(5) C(14) C(15) -1.4(7) ? . . . .
N(1) C(1) C(2) C(3) 2.6(9) ? . . . .
C(1) C(2) C(3) C(4) -1.1(10) ? . . . .
C(2) C(3) C(4) C(5) 0.1(8) ? . . . .
C(3) C(4) C(5) N(1) -0.5(7) ? . . . .
C(3) C(4) C(5) N(2) 178.6(5) ? . . . .
N(2) C(6) C(7) C(8) -173.6(5) ? . . . .
N(3) C(6) C(7) C(8) 6.7(8) ? . . . .
C(6) C(7) C(8) C(9) -1.1(9) ? . . . .
C(7) C(8) C(9) C(10) -3.1(9) ? . . . .
C(8) C(9) C(10) N(3) 2.1(9) ? . . . .
N(4) C(11) C(12) O(1) -23.4(5) ? . . . .
N(4) C(11) C(12) O(2) 157.7(4) ? . . . .
N(4) C(11) C(13) C(15) 61.7(5) ? . . . .
C(12) C(11) C(13) C(15) -56.4(5) ? . . . .
C(13) C(11) C(12) O(1) 97.4(5) ? . . . .
C(13) C(11) C(12) O(2) -81.5(5) ? . . . .
C(11) C(13) C(15) C(14) 88.6(6) ? . . . .
C(11) C(13) C(15) C(16) -96.7(6) ? . . . .
N(5) C(14) C(15) C(13) 175.9(5) ? . . . .
N(5) C(14) C(15) C(16) 0.3(5) ? . . . .
C(13) C(15) C(16) C(17) 2.5(10) ? . . . .
C(13) C(15) C(16) C(21) -174.6(5) ? . . . .
C(14) C(15) C(16) C(17) 177.9(6) ? . . . .
C(14) C(15) C(16) C(21) 0.8(6) ? . . . .
C(15) C(16) C(17) C(18) -176.2(6) ? . . . .
C(15) C(16) C(21) N(5) -1.6(6) ? . . . .
C(15) C(16) C(21) C(20) 175.2(4) ? . . . .
C(17) C(16) C(21) N(5) -179.2(5) ? . . . .
C(17) C(16) C(21) C(20) -2.4(8) ? . . . .
C(21) C(16) C(17) C(18) 0.6(8) ? . . . .
C(16) C(17) C(18) C(19) 1.4(10) ? . . . .
C(17) C(18) C(19) C(20) -1.7(11) ? . . . .
C(18) C(19) C(20) C(21) -0.1(9) ? . . . .
C(19) C(20) C(21) N(5) 178.1(6) ? . . . .
C(19) C(20) C(21) C(16) 2.1(8) ? . . . .
